data_7700728
loop_
_publ_author_name
'Yang, Yu-Chen'
'Wu, Rui'
'Yang, Min'
'Chen, Xi'
'Weng, Wei-Zheng'
'Zhou, Zhao-Hui'

_publ_section_title
;
 Formation of N-oxido copper ethylenediaminetetraacetate and
 propanediaminetetraacetate and their selective degradation to
 iminodiacetate and propanediaminediacetate.
;
_journal_issue 35
_journal_name_full 'Dalton transactions (Cambridge, England : 2003)'
_journal_page_first 13388
_journal_page_last 13395
_journal_paper_doi 10.1039/c9dt02355k
_journal_volume 48
_journal_year 2019
_chemical_formula_moiety 'C10 H15 Cu K N2 O9'
_chemical_formula_sum 'C10 H15 Cu K N2 O9'
_chemical_formula_weight 409.88
_space_group_crystal_system orthorhombic
_space_group_IT_number 61
_space_group_name_Hall '-P 2ac 2ab'
_space_group_name_H-M_alt 'P b c a'
_symmetry_space_group_name_Hall '-P 2ac 2ab'
_symmetry_space_group_name_H-M 'P b c a'
_atom_sites_solution_hydrogens geom
_atom_sites_solution_primary direct
_atom_sites_solution_secondary difmap
_audit_creation_date 2017-09-01
_audit_creation_method
;
Olex2 1.2-beta
(compiled 2017.03.28 svn.r3405 for OlexSys, GUI svn.r5337)
;
_audit_update_record
;
2017-09-05 deposited with the CCDC.    2019-08-05 downloaded from the CCDC.
;
_cell_angle_alpha 90.00
_cell_angle_beta 90.00
_cell_angle_gamma 90.00
_cell_formula_units_Z 8
_cell_length_a 7.1143(4)
_cell_length_b 16.6561(10)
_cell_length_c 23.7391(13)
_cell_measurement_reflns_used 1493
_cell_measurement_temperature 173(2)
_cell_measurement_theta_max 21.8660
_cell_measurement_theta_min 3.2290
_cell_volume 2813.0(3)
_computing_molecular_graphics 'Olex2 (Dolomanov et al., 2009)'
_computing_publication_material 'Olex2 (Dolomanov et al., 2009)'
_computing_structure_refinement 'XH (Sheldrick, 2008)'
_computing_structure_solution 'SIR2004 (Burla et al., 2007)'
_diffrn_ambient_temperature 173.15
_diffrn_measured_fraction_theta_full 0.993
_diffrn_measured_fraction_theta_max 0.993
_diffrn_measurement_device_type 'multiwire proportional'
_diffrn_measurement_method 'phi and omega scans'
_diffrn_radiation_monochromator graphite
_diffrn_radiation_type MoK\a
_diffrn_radiation_wavelength 0.71073
_diffrn_reflns_av_R_equivalents 0.1328
_diffrn_reflns_av_unetI/netI 0.0925
_diffrn_reflns_limit_h_max 9
_diffrn_reflns_limit_h_min -8
_diffrn_reflns_limit_k_max 21
_diffrn_reflns_limit_k_min -21
_diffrn_reflns_limit_l_max 30
_diffrn_reflns_limit_l_min -30
_diffrn_reflns_number 23149
_diffrn_reflns_theta_full 27.48
_diffrn_reflns_theta_max 27.48
_diffrn_reflns_theta_min 2.99
_diffrn_source 'fine-focus sealed tube'
_exptl_absorpt_coefficient_mu 1.901
_exptl_absorpt_correction_T_max 0.9630
_exptl_absorpt_correction_T_min 0.7023
_exptl_absorpt_correction_type none
_exptl_crystal_colour blue
_exptl_crystal_colour_primary blue
_exptl_crystal_density_diffrn 1.936
_exptl_crystal_density_method 'not measured'
_exptl_crystal_description needle
_exptl_crystal_F_000 1672
_exptl_crystal_size_max 0.2
_exptl_crystal_size_mid 0.02
_exptl_crystal_size_min 0.02
_refine_diff_density_max 0.526
_refine_diff_density_min -0.864
_refine_diff_density_rms 0.130
_refine_ls_extinction_method none
_refine_ls_goodness_of_fit_ref 1.007
_refine_ls_hydrogen_treatment mixed
_refine_ls_matrix_type full
_refine_ls_number_parameters 217
_refine_ls_number_reflns 3201
_refine_ls_number_restraints 3
_refine_ls_restrained_S_all 1.007
_refine_ls_R_factor_all 0.1022
_refine_ls_R_factor_gt 0.0683
_refine_ls_shift/su_max 0.001
_refine_ls_shift/su_mean 0.000
_refine_ls_structure_factor_coef Fsqd
_refine_ls_weighting_details 'calc w=1/[\s^2^(Fo^2^)+(0.1000P)^2^+0.0000P] where P=(Fo^2^+2Fc^2^)/3'
_refine_ls_weighting_scheme calc
_refine_ls_wR_factor_gt 0.1567
_refine_ls_wR_factor_ref 0.1768
_reflns_number_gt 2441
_reflns_number_total 3201
_reflns_threshold_expression >2sigma(I)
_cod_data_source_file c9dt02355k2.cif
_cod_data_source_block p_CCDC2
_cod_depositor_comments 'Adding full bibliography for 7700725--7700729.cif.'
_cod_database_code 7700728
_olex2_refinement_description
;
1. Fixed Uiso
 At 1.2 times of:
  All C(H,H) groups, All O(H,H,H) groups
2. Restrained distances
 O1W-H1W1 = O1W-H1W2
 0.85 with sigma of 0.01
 H1W1-H1W2
 1.39 with sigma of 0.01
3.a Secondary CH2 refined with riding coordinates:
 C2(H2A,H2B), C4(H4A,H4B), C6(H6A,H6B), C8(H8A,H8B), C9(H9A,H9B), C10(H10A,H10B)
;
_olex2_submission_special_instructions 'No special instructions were received'

loop_
_space_group_symop_id
_space_group_symop_operation_xyz
1 'x, y, z'
2 '-x+1/2, -y, z+1/2'
3 '-x, y+1/2, -z+1/2'
4 'x+1/2, -y+1/2, -z'
5 '-x, -y, -z'
6 'x-1/2, y, -z-1/2'
7 'x, -y-1/2, z-1/2'
8 '-x-1/2, y-1/2, z'

loop_
_atom_site_label
_atom_site_type_symbol
_atom_site_fract_x
_atom_site_fract_y
_atom_site_fract_z
_atom_site_U_iso_or_equiv
_atom_site_adp_type
_atom_site_occupancy
_atom_site_calc_flag
_atom_site_refinement_flags_posn
Cu1 Cu 0.11375(9) 0.07558(4) 0.65421(3) 0.0086(2) Uani 1 d .
K1 K -0.03686(17) -0.11523(7) 0.71215(5) 0.0139(3) Uani 1 d .
C1 C 0.2328(7) 0.2199(3) 0.7078(2) 0.0087(11) Uani 1 d .
C2 C 0.1410(8) 0.2595(3) 0.6575(2) 0.0117(11) Uani 1 d .
H2A H 0.0389 0.2949 0.6711 0.014 Uiso 1 calc R
H2B H 0.2352 0.2938 0.6385 0.014 Uiso 1 calc R
C3 C -0.1955(8) 0.2985(3) 0.5850(2) 0.0122(12) Uani 1 d .
C4 C -0.1396(8) 0.2160(3) 0.6076(2) 0.0138(12) Uani 1 d .
H4A H -0.2039 0.2077 0.6442 0.017 Uiso 1 calc R
H4B H -0.1868 0.1746 0.5813 0.017 Uiso 1 calc R
C5 C 0.0961(8) -0.0262(3) 0.5647(2) 0.0113(11) Uani 1 d .
C6 C 0.2824(7) 0.0150(3) 0.5535(2) 0.0112(11) Uani 1 d .
H6A H 0.3823 -0.0261 0.5506 0.013 Uiso 1 calc R
H6B H 0.2754 0.0435 0.5169 0.013 Uiso 1 calc R
C7 C 0.4741(8) -0.0209(3) 0.6702(2) 0.0107(11) Uani 1 d .
C8 C 0.5054(7) 0.0473(3) 0.6283(2) 0.0131(12) Uani 1 d .
H8A H 0.5586 0.0939 0.6487 0.016 Uiso 1 calc R
H8B H 0.5996 0.0298 0.6001 0.016 Uiso 1 calc R
C9 C 0.1728(7) 0.1970(3) 0.5638(2) 0.0096(11) Uani 1 d .
H9A H 0.1949 0.2513 0.5481 0.012 Uiso 1 calc R
H9B H 0.1021 0.1654 0.5355 0.012 Uiso 1 calc R
C10 C 0.3596(7) 0.1566(3) 0.5756(2) 0.0128(12) Uani 1 d .
H10A H 0.4339 0.1541 0.5404 0.015 Uiso 1 calc R
H10B H 0.4310 0.1891 0.6032 0.015 Uiso 1 calc R
N1 N 0.0622(6) 0.2032(3) 0.61590(18) 0.0076(9) Uani 1 d .
N2 N 0.3340(6) 0.0735(3) 0.59830(19) 0.0083(9) Uani 1 d .
O1W O -0.1038(5) 0.0615(2) 0.70444(17) 0.0144(9) Uani 1 d D
O1 O 0.2436(5) 0.1434(2) 0.70977(15) 0.0134(8) Uani 1 d .
O2 O 0.2973(6) 0.2648(2) 0.74565(16) 0.0158(9) Uani 1 d .
O3 O -0.3769(5) 0.3116(2) 0.59368(18) 0.0175(9) Uani 1 d .
O4 O -0.0893(6) 0.3451(3) 0.56223(17) 0.0206(10) Uani 1 d .
O5 O -0.0082(5) 0.0002(2) 0.60381(16) 0.0141(9) Uani 1 d .
O6 O 0.0553(6) -0.0860(2) 0.53511(16) 0.0158(9) Uani 1 d .
O7 O 0.3089(5) -0.0425(2) 0.68062(16) 0.0150(9) Uani 1 d .
O8 O 0.6218(5) -0.0488(2) 0.69212(16) 0.0139(8) Uani 1 d .
H1W2 H -0.132(6) 0.096(3) 0.7298(19) 0.017 Uiso 1 d DR
H1W1 H -0.198(5) 0.032(3) 0.698(2) 0.017 Uiso 1 d DR
H1 H -0.430(9) 0.349(4) 0.568(3) 0.017 Uiso 1 d R

loop_
_atom_site_aniso_label
_atom_site_aniso_U_11
_atom_site_aniso_U_22
_atom_site_aniso_U_33
_atom_site_aniso_U_23
_atom_site_aniso_U_13
_atom_site_aniso_U_12
Cu1 0.0069(4) 0.0093(4) 0.0095(4) -0.0008(3) 0.0002(3) -0.0018(3)
K1 0.0115(6) 0.0131(6) 0.0171(6) 0.0005(5) -0.0014(5) 0.0025(5)
C1 0.006(3) 0.014(3) 0.007(2) -0.001(2) 0.000(2) -0.001(2)
C2 0.015(3) 0.006(3) 0.013(3) -0.003(2) -0.004(2) 0.001(2)
C3 0.011(3) 0.015(3) 0.011(3) -0.006(2) -0.004(2) 0.003(2)
C4 0.011(3) 0.011(3) 0.019(3) 0.003(2) 0.000(2) -0.004(2)
C5 0.010(3) 0.012(3) 0.012(3) 0.000(2) 0.004(2) -0.001(2)
C6 0.010(3) 0.014(3) 0.010(3) -0.004(2) 0.002(2) 0.000(2)
C7 0.014(3) 0.011(3) 0.008(3) -0.003(2) -0.002(2) 0.003(2)
C8 0.007(3) 0.014(3) 0.017(3) -0.001(2) -0.003(2) -0.001(2)
C9 0.014(3) 0.011(3) 0.005(2) 0.000(2) 0.002(2) 0.001(2)
C10 0.011(3) 0.011(3) 0.016(3) 0.001(2) 0.002(2) 0.001(2)
N1 0.008(2) 0.004(2) 0.010(2) 0.0022(18) -0.0021(17) 0.0023(17)
N2 0.006(2) 0.009(2) 0.011(2) 0.0026(18) -0.0027(17) -0.0007(18)
O1W 0.010(2) 0.018(2) 0.015(2) -0.0103(17) 0.0063(16) -0.0079(16)
O1 0.016(2) 0.0105(19) 0.0133(19) -0.0005(16) -0.0042(16) -0.0015(16)
O2 0.021(2) 0.011(2) 0.016(2) -0.0025(17) -0.0055(17) 0.0006(17)
O3 0.010(2) 0.016(2) 0.027(2) 0.0036(19) 0.0012(18) 0.0027(17)
O4 0.016(2) 0.023(2) 0.023(2) 0.014(2) 0.0044(17) 0.0018(18)
O5 0.0079(19) 0.020(2) 0.015(2) -0.0082(17) -0.0029(15) -0.0042(17)
O6 0.018(2) 0.013(2) 0.017(2) -0.0061(17) 0.0041(17) -0.0073(17)
O7 0.009(2) 0.016(2) 0.019(2) 0.0051(18) 0.0014(16) -0.0013(17)
O8 0.008(2) 0.014(2) 0.020(2) 0.0051(17) -0.0001(16) 0.0027(15)

loop_
_atom_type_symbol
_atom_type_description
_atom_type_scat_dispersion_real
_atom_type_scat_dispersion_imag
_atom_type_scat_source
C C 0.0033 0.0016 'International Tables Vol C Tables 4.2.6.8 and 6.1.1.4'
H H 0.0000 0.0000 'International Tables Vol C Tables 4.2.6.8 and 6.1.1.4'
N N 0.0061 0.0033 'International Tables Vol C Tables 4.2.6.8 and 6.1.1.4'
O O 0.0106 0.0060 'International Tables Vol C Tables 4.2.6.8 and 6.1.1.4'
Cu Cu 0.3201 1.2651 'International Tables Vol C Tables 4.2.6.8 and 6.1.1.4'
K K 0.2009 0.2494 'International Tables Vol C Tables 4.2.6.8 and 6.1.1.4'

loop_
_geom_angle_atom_site_label_1
_geom_angle_atom_site_label_2
_geom_angle_atom_site_label_3
_geom_angle
_geom_angle_site_symmetry_1
_geom_angle_site_symmetry_3
N1 Cu1 K1 153.79(11) . .
N2 Cu1 K1 117.11(12) . .
N2 Cu1 N1 83.34(16) . .
O1W Cu1 K1 55.49(13) . .
O1W Cu1 N1 102.71(17) . .
O1W Cu1 N2 171.76(17) . .
O1 Cu1 K1 112.84(11) . .
O1 Cu1 N1 79.19(15) . .
O1 Cu1 N2 94.88(17) . .
O1 Cu1 O1W 91.79(16) . .
O5 Cu1 K1 62.24(12) . .
O5 Cu1 N1 106.14(16) . .
O5 Cu1 N2 86.06(17) . .
O5 Cu1 O1W 86.86(16) . .
O5 Cu1 O1 174.66(16) . .
C1 K1 Cu1 119.64(9) 8_655 .
C7 K1 Cu1 83.90(10) 6_557 .
C7 K1 C1 113.29(13) 6_557 8_655
C7 K1 O5 113.71(12) 6_557 .
O1W K1 Cu1 32.86(7) . .
O1W K1 C1 150.51(12) . 8_655
O1W K1 C7 64.81(12) . 6_557
O1W K1 O3 107.32(12) . 8
O1W K1 O5 51.12(10) . .
O1W K1 O7 66.38(11) . 6_557
O2 K1 Cu1 124.38(9) 8_655 .
O2 K1 Cu1 157.36(9) 3_546 .
O2 K1 C1 82.21(12) 3_546 8_655
O2 K1 C1 18.66(11) 8_655 8_655
O2 K1 C7 95.11(13) 8_655 6_557
O2 K1 C7 92.98(13) 3_546 6_557
O2 K1 O1W 146.52(12) 8_655 .
O2 K1 O1W 126.69(11) 3_546 .
O2 K1 O2 78.20(9) 8_655 3_546
O2 K1 O3 85.24(11) 3_546 8
O2 K1 O3 95.67(11) 8_655 8
O2 K1 O5 136.68(11) 3_546 .
O2 K1 O5 128.85(11) 8_655 .
O2 K1 O7 81.30(12) 8_655 .
O2 K1 O7 75.72(11) 3_546 6_557
O2 K1 O7 105.83(11) 8_655 6_557
O2 K1 O8 78.43(12) 8_655 6_557
O3 K1 Cu1 93.35(8) 8 .
O3 K1 C1 77.81(11) 8 8_655
O3 K1 C7 168.46(13) 8 6_557
O3 K1 O5 61.72(10) 8 .
O5 K1 Cu1 32.23(7) . .
O5 K1 C1 113.99(11) . 8_655
O7 K1 Cu1 94.34(8) 6_557 .
O7 K1 Cu1 43.18(8) . .
O7 K1 C1 77.96(12) . 8_655
O7 K1 C1 124.29(12) 6_557 8_655
O7 K1 C7 22.98(12) 6_557 6_557
O7 K1 C7 89.99(13) . 6_557
O7 K1 O1W 72.66(11) . .
O7 K1 O2 159.47(12) . 3_546
O7 K1 O3 95.68(11) . 8
O7 K1 O3 147.35(11) 6_557 8
O7 K1 O5 117.16(11) 6_557 .
O7 K1 O5 58.67(10) . .
O7 K1 O7 111.42(13) . 6_557
O8 K1 Cu1 80.83(9) 1_455 .
O8 K1 Cu1 80.84(9) 6_557 .
O8 K1 C1 150.39(13) 1_455 8_655
O8 K1 C1 94.90(12) 6_557 8_655
O8 K1 C7 22.92(12) 6_557 6_557
O8 K1 C7 88.55(13) 1_455 6_557
O8 K1 O1W 56.26(11) 1_455 .
O8 K1 O1W 73.84(12) 6_557 .
O8 K1 O2 76.67(12) 1_455 3_546
O8 K1 O2 104.59(12) 6_557 3_546
O8 K1 O2 154.75(13) 1_455 8_655
O8 K1 O3 167.02(12) 6_557 8
O8 K1 O3 79.95(12) 1_455 8
O8 K1 O5 113.06(11) 6_557 .
O8 K1 O5 70.91(11) 1_455 .
O8 K1 O7 70.08(11) 1_455 6_557
O8 K1 O7 45.35(10) 6_557 6_557
O8 K1 O7 72.13(11) 6_557 .
O8 K1 O7 123.75(12) 1_455 .
O8 K1 O8 110.27(13) 1_455 6_557
C2 C1 K1 87.0(3) . 8_665
O1 C1 K1 138.2(4) . 8_665
O1 C1 C2 119.3(4) . .
O2 C1 K1 44.4(3) . 8_665
O2 C1 C2 117.6(5) . .
O2 C1 O1 123.2(5) . .
N1 C2 C1 114.6(4) . .
O3 C3 C4 110.3(5) . .
O4 C3 C4 124.9(5) . .
O4 C3 O3 124.8(5) . .
N1 C4 C3 115.7(5) . .
O5 C5 C6 118.9(5) . .
O6 C5 C6 117.7(5) . .
O6 C5 O5 123.4(5) . .
N2 C6 C5 112.8(4) . .
C8 C7 K1 159.4(4) . 6_657
O7 C7 K1 70.4(3) . 6_657
O7 C7 C8 118.6(5) . .
O7 C7 O8 126.5(5) . .
O8 C7 K1 58.7(3) . 6_657
O8 C7 C8 114.9(5) . .
N2 C8 C7 114.4(4) . .
N1 C9 C10 110.1(4) . .
N2 C10 C9 111.7(4) . .
C2 N1 Cu1 105.0(3) . .
C4 N1 Cu1 109.8(3) . .
C4 N1 C2 111.7(4) . .
C4 N1 C9 115.0(4) . .
C9 N1 Cu1 100.3(3) . .
C9 N1 C2 113.9(4) . .
C6 N2 Cu1 106.6(3) . .
C6 N2 C10 112.2(4) . .
C8 N2 Cu1 108.9(3) . .
C8 N2 C6 110.8(4) . .
C8 N2 C10 110.2(4) . .
C10 N2 Cu1 108.0(3) . .
Cu1 O1W K1 91.66(15) . .
C1 O1 Cu1 121.4(3) . .
K1 O2 K1 89.75(11) 8_665 3_556
C1 O2 K1 115.1(3) . 3_556
C1 O2 K1 117.0(3) . 8_665
C3 O3 K1 113.3(3) . 8_565
Cu1 O5 K1 85.53(13) . .
C5 O5 Cu1 114.5(3) . .
C5 O5 K1 114.6(3) . .
K1 O7 K1 85.52(10) . 6_657
C7 O7 K1 170.2(4) . .
C7 O7 K1 86.6(3) . 6_657
K1 O8 K1 93.35(12) 1_655 6_657
C7 O8 K1 165.8(4) . 1_655
C7 O8 K1 98.4(3) . 6_657

loop_
_geom_bond_atom_site_label_1
_geom_bond_atom_site_label_2
_geom_bond_distance
_geom_bond_site_symmetry_2
Cu1 K1 3.6250(14) .
Cu1 N1 2.340(4) .
Cu1 N2 2.054(5) .
Cu1 O1W 1.968(4) .
Cu1 O1 1.967(4) .
Cu1 O5 1.939(4) .
K1 C1 3.497(5) 8_655
K1 C7 3.204(5) 6_557
K1 O1W 2.988(4) .
K1 O2 2.744(4) 8_655
K1 O2 2.903(4) 3_546
K1 O3 3.126(4) 8
K1 O5 3.218(4) .
K1 O7 3.025(4) 6_557
K1 O7 2.842(4) .
K1 O8 2.710(4) 1_455
K1 O8 2.768(4) 6_557
C1 K1 3.497(5) 8_665
C1 C2 1.513(7) .
C1 O1 1.277(7) .
C1 O2 1.255(6) .
C2 N1 1.473(7) .
C3 C4 1.527(8) .
C3 O3 1.326(7) .
C3 O4 1.211(7) .
C4 N1 1.465(7) .
C5 C6 1.515(7) .
C5 O5 1.267(6) .
C5 O6 1.253(7) .
C6 N2 1.487(7) .
C7 K1 3.204(5) 6_657
C7 C8 1.527(8) .
C7 O7 1.254(6) .
C7 O8 1.261(6) .
C8 N2 1.478(7) .
C9 C10 1.515(7) .
C9 N1 1.471(6) .
C10 N2 1.497(7) .
O2 K1 2.744(4) 8_665
O2 K1 2.903(4) 3_556
O3 K1 3.126(4) 8_565
O7 K1 3.025(4) 6_657
O8 K1 2.768(4) 6_657
O8 K1 2.710(4) 1_655
